data_4344452
loop_
_publ_author_name
'Kulkarni, Naveen V.'
'Dash, Chandrakanta'
'Jayaratna, Naleen B.'
'Ridlen, Shawn G.'
'Karbalaei Khani, Sarah'
'Das, Animesh'
'Kou, Xiaodi'
'Yousufuddin, Muhammed'
'Cundari, Thomas R.'
'Dias, H. V. Rasika'

_publ_section_title
;
 Zinc(II)-Mediated Carbene Insertion into C-H Bonds in Alkanes.
;
_journal_issue 23
_journal_name_full 'Inorganic chemistry'
_journal_page_first 11043
_journal_page_last 11045
_journal_paper_doi 10.1021/acs.inorgchem.5b02134
_journal_volume 54
_journal_year 2015
_chemical_formula_moiety 'C19 H10 B Cl F18 N8 O4 Zn, C H2 Cl2'
_chemical_formula_sum 'C20 H12 B Cl3 F18 N8 O4 Zn'
_chemical_formula_weight 952.91
_space_group_crystal_system monoclinic
_space_group_IT_number 14
_space_group_name_Hall '-P 2yn'
_space_group_name_H-M_alt 'P 1 21/n 1'
_symmetry_space_group_name_Hall '-P 2yn'
_symmetry_space_group_name_H-M 'P 1 21/n 1'
_atom_sites_solution_hydrogens geom
_audit_creation_method SHELXL-2014/7
_cell_angle_alpha 90
_cell_angle_beta 97.5690(10)
_cell_angle_gamma 90
_cell_formula_units_Z 4
_cell_length_a 12.9470(12)
_cell_length_b 14.3993(13)
_cell_length_c 18.3661(17)
_cell_measurement_reflns_used 8135
_cell_measurement_temperature 100(2)
_cell_measurement_theta_max 27.23
_cell_measurement_theta_min 2.24
_cell_volume 3394.1(5)
_computing_cell_refinement 'Bruker SAINT'
_computing_data_collection 'Bruker APEX2'
_computing_data_reduction 'Bruker SAINT'
_computing_molecular_graphics 'Bruker SHELXTL'
_computing_publication_material 'Bruker SHELXTL'
_computing_structure_refinement 'SHELXL-2014/7 (Sheldrick, 2014)'
_computing_structure_solution 'SHELXS-97 (Sheldrick 2008)'
_diffrn_ambient_temperature 100(2)
_diffrn_measured_fraction_theta_full 1.000
_diffrn_measured_fraction_theta_max 0.997
_diffrn_measurement_device_type 'Bruker SMART APEX CCD'
_diffrn_measurement_method '\f and \w scans'
_diffrn_radiation_type MoK\a
_diffrn_radiation_wavelength 0.71073
_diffrn_reflns_av_R_equivalents 0.0360
_diffrn_reflns_av_unetI/netI 0.0347
_diffrn_reflns_laue_measured_fraction_full 1.000
_diffrn_reflns_laue_measured_fraction_max 0.997
_diffrn_reflns_limit_h_max 17
_diffrn_reflns_limit_h_min -17
_diffrn_reflns_limit_k_max 19
_diffrn_reflns_limit_k_min -19
_diffrn_reflns_limit_l_max 24
_diffrn_reflns_limit_l_min -24
_diffrn_reflns_number 33176
_diffrn_reflns_point_group_measured_fraction_full 1.000
_diffrn_reflns_point_group_measured_fraction_max 0.997
_diffrn_reflns_theta_full 25.000
_diffrn_reflns_theta_max 28.346
_diffrn_reflns_theta_min 1.803
_exptl_absorpt_coefficient_mu 1.102
_exptl_absorpt_correction_T_max 0.745
_exptl_absorpt_correction_T_min 0.620
_exptl_absorpt_correction_type multi-scan
_exptl_absorpt_process_details SADABS
_exptl_crystal_colour colorless
_exptl_crystal_density_diffrn 1.865
_exptl_crystal_description prism
_exptl_crystal_F_000 1872
_exptl_crystal_size_max 0.170
_exptl_crystal_size_mid 0.140
_exptl_crystal_size_min 0.110
_platon_squeeze_details
;The unit cell contains 4 methylene chloride molecules which have been 
treated as a diffuse contribution to the overall scattering without 
specific atom positions by SQUEEZE/PLATON 
;
_refine_diff_density_max 1.207
_refine_diff_density_min -0.384
_refine_diff_density_rms 0.109
_refine_ls_extinction_method none
_refine_ls_goodness_of_fit_ref 1.124
_refine_ls_hydrogen_treatment constr
_refine_ls_matrix_type full
_refine_ls_number_parameters 471
_refine_ls_number_reflns 8451
_refine_ls_number_restraints 0
_refine_ls_restrained_S_all 1.124
_refine_ls_R_factor_all 0.0543
_refine_ls_R_factor_gt 0.0442
_refine_ls_shift/su_max 0.003
_refine_ls_shift/su_mean 0.000
_refine_ls_structure_factor_coef Fsqd
_refine_ls_weighting_details 'w=1/[\s^2^(Fo^2^)+(0.0785P)^2^+0.6442P] where P=(Fo^2^+2Fc^2^)/3'
_refine_ls_weighting_scheme calc
_refine_ls_wR_factor_gt 0.1282
_refine_ls_wR_factor_ref 0.1358
_reflns_Friedel_coverage 0.000
_reflns_number_gt 6762
_reflns_number_total 8451
_reflns_threshold_expression 'I > 2\s(I)'
_cod_data_source_file ic5b02134_si_002.cif
_cod_data_source_block dias760m_a
_cod_depositor_comments 'Adding full bibliography for 4344452.cif.'
_cod_database_code 4344452
_shelx_shelxl_version_number 2014/7
_shelx_space_group_comment
; 
The symmetry employed for this shelxl refinement is uniquely defined 
by the following loop, which should always be used as a source of 
symmetry information in preference to the above space-group names. 
They are only intended as comments. 
;
_shelx_estimated_absorpt_t_min 0.835
_shelx_estimated_absorpt_t_max 0.888

loop_
_space_group_symop_operation_xyz
'x, y, z'
'-x+1/2, y+1/2, -z+1/2'
'-x, -y, -z'
'x-1/2, -y-1/2, z-1/2'

loop_
_atom_site_label
_atom_site_type_symbol
_atom_site_fract_x
_atom_site_fract_y
_atom_site_fract_z
_atom_site_U_iso_or_equiv
_atom_site_adp_type
_atom_site_occupancy
_atom_site_site_symmetry_order
_atom_site_calc_flag
_atom_site_refinement_flags_posn
_atom_site_refinement_flags_adp
Zn Zn 0.78601(2) 0.67339(2) 0.49460(2) 0.01801(9) Uani 1 1 d . .
Cl Cl 0.82051(5) 0.65678(4) 0.22918(3) 0.02386(14) Uani 1 1 d . .
F1 F 0.94338(12) 0.81905(11) 0.38790(9) 0.0343(4) Uani 1 1 d . .
F2 F 0.88804(14) 0.94944(12) 0.33907(9) 0.0421(4) Uani 1 1 d . .
F3 F 0.89126(13) 0.92704(11) 0.45504(8) 0.0343(4) Uani 1 1 d . .
F4 F 0.47626(13) 0.76952(13) 0.23765(10) 0.0435(4) Uani 1 1 d . .
F5 F 0.48359(13) 0.91715(12) 0.25167(9) 0.0394(4) Uani 1 1 d . .
F6 F 0.41729(13) 0.83279(12) 0.32955(10) 0.0406(4) Uani 1 1 d . .
F7 F 0.78470(14) 0.77545(15) 0.65001(10) 0.0509(5) Uani 1 1 d . .
F8 F 0.66076(16) 0.78724(18) 0.71732(11) 0.0657(7) Uani 1 1 d . .
F9 F 0.73019(14) 0.65594(14) 0.70212(10) 0.0444(4) Uani 1 1 d . .
F10 F 0.33893(12) 0.74674(12) 0.43466(9) 0.0370(4) Uani 1 1 d . .
F11 F 0.30406(11) 0.71466(11) 0.54288(8) 0.0292(3) Uani 1 1 d . .
F12 F 0.34564(12) 0.60499(11) 0.47200(9) 0.0322(4) Uani 1 1 d . .
F13 F 0.93164(10) 0.53087(10) 0.43335(8) 0.0263(3) Uani 1 1 d . .
F14 F 0.87154(11) 0.40384(10) 0.47357(8) 0.0249(3) Uani 1 1 d . .
F15 F 0.89836(12) 0.41257(11) 0.36105(8) 0.0316(3) Uani 1 1 d . .
F16 F 0.41374(11) 0.50957(11) 0.34956(9) 0.0332(4) Uani 1 1 d . .
F17 F 0.47796(11) 0.42414(10) 0.27026(8) 0.0288(3) Uani 1 1 d . .
F18 F 0.46574(12) 0.57201(11) 0.25413(9) 0.0340(4) Uani 1 1 d . .
O1 O 0.71697(16) 0.66229(16) 0.24938(12) 0.0408(5) Uani 1 1 d . .
O2 O 0.88199(17) 0.59568(16) 0.27827(12) 0.0445(5) Uani 1 1 d . .
O3 O 0.86474(18) 0.74810(13) 0.23105(11) 0.0399(5) Uani 1 1 d . .
O4 O 0.81481(18) 0.62146(15) 0.15452(11) 0.0417(5) Uani 1 1 d . .
N1 N 0.73099(15) 0.77402(13) 0.40774(10) 0.0195(4) Uani 1 1 d . .
N2 N 0.62915(15) 0.76172(13) 0.38013(10) 0.0186(4) Uani 1 1 d . .
N3 N 0.64903(15) 0.70014(13) 0.53625(11) 0.0191(4) Uani 1 1 d . .
N4 N 0.56041(15) 0.69056(13) 0.48891(11) 0.0182(4) Uani 1 1 d . .
N5 N 0.72525(14) 0.57540(13) 0.41994(10) 0.0166(4) Uani 1 1 d . .
N6 N 0.62472(14) 0.58747(13) 0.39077(10) 0.0162(4) Uani 1 1 d . .
N7 N 0.91884(16) 0.73678(15) 0.53053(12) 0.0256(4) Uani 1 1 d . .
N8 N 0.82708(15) 0.56587(14) 0.57553(11) 0.0227(4) Uani 1 1 d . .
C1 C 0.76326(19) 0.84909(16) 0.37356(13) 0.0219(5) Uani 1 1 d . .
C2 C 0.6830(2) 0.88733(17) 0.32475(14) 0.0260(5) Uani 1 1 d . .
H2 H 0.6855 0.9405 0.2944 0.031 Uiso 1 1 calc R U
C3 C 0.6003(2) 0.83072(16) 0.33070(14) 0.0225(5) Uani 1 1 d . .
C4 C 0.8722(2) 0.88498(18) 0.38904(14) 0.0276(5) Uani 1 1 d . .
C5 C 0.4935(2) 0.83702(18) 0.28757(15) 0.0281(6) Uani 1 1 d . .
C6 C 0.61992(19) 0.71970(17) 0.60203(13) 0.0231(5) Uani 1 1 d . .
C7 C 0.51258(19) 0.72314(18) 0.59857(14) 0.0253(5) Uani 1 1 d . .
H7 H 0.4723 0.7357 0.6371 0.030 Uiso 1 1 calc R U
C8 C 0.47806(18) 0.70409(17) 0.52615(13) 0.0209(5) Uani 1 1 d . .
C9 C 0.6996(2) 0.7354(2) 0.66812(15) 0.0327(6) Uani 1 1 d . .
C10 C 0.36683(19) 0.69325(18) 0.49294(14) 0.0248(5) Uani 1 1 d . .
C11 C 0.75634(17) 0.49550(16) 0.39283(12) 0.0186(4) Uani 1 1 d . .
C12 C 0.67667(18) 0.45419(16) 0.34588(13) 0.0208(5) Uani 1 1 d . .
H12 H 0.6782 0.3973 0.3198 0.025 Uiso 1 1 calc R U
C13 C 0.59486(18) 0.51528(16) 0.34609(12) 0.0191(4) Uani 1 1 d . .
C14 C 0.86476(19) 0.46104(16) 0.41489(13) 0.0215(5) Uani 1 1 d . .
C15 C 0.48757(19) 0.50594(17) 0.30464(14) 0.0241(5) Uani 1 1 d . .
C16 C 0.9899(2) 0.77587(17) 0.55710(14) 0.0264(5) Uani 1 1 d . .
C17 C 1.0804(2) 0.8285(2) 0.59000(19) 0.0396(7) Uani 1 1 d . .
H17A H 1.0667 0.8951 0.5832 0.059 Uiso 1 1 calc R U
H17B H 1.1412 0.8113 0.5663 0.059 Uiso 1 1 calc R U
H17C H 1.0942 0.8145 0.6426 0.059 Uiso 1 1 calc R U
C18 C 0.8414(2) 0.50541(17) 0.61528(13) 0.0252(5) Uani 1 1 d . .
C19 C 0.8593(3) 0.4276(2) 0.66611(17) 0.0430(8) Uani 1 1 d . .
H19A H 0.8228 0.3726 0.6444 0.064 Uiso 1 1 calc R U
H19B H 0.8329 0.4432 0.7122 0.064 Uiso 1 1 calc R U
H19C H 0.9342 0.4147 0.6759 0.064 Uiso 1 1 calc R U
B1 B 0.5661(2) 0.67910(17) 0.40506(14) 0.0183(5) Uani 1 1 d . .
H1 H 0.4944 0.6785 0.3771 0.022 Uiso 1 1 calc R U

loop_
_atom_site_aniso_label
_atom_site_aniso_U_11
_atom_site_aniso_U_22
_atom_site_aniso_U_33
_atom_site_aniso_U_23
_atom_site_aniso_U_13
_atom_site_aniso_U_12
Zn 0.01593(15) 0.01767(15) 0.01986(15) -0.00081(10) 0.00023(10) -0.00114(9)
Cl 0.0273(3) 0.0205(3) 0.0245(3) 0.0040(2) 0.0058(2) 0.0006(2)
F1 0.0250(8) 0.0415(9) 0.0368(9) -0.0030(7) 0.0058(7) -0.0036(7)
F2 0.0469(10) 0.0445(10) 0.0341(9) 0.0147(8) 0.0021(7) -0.0221(8)
F3 0.0448(9) 0.0285(8) 0.0280(8) -0.0026(6) -0.0014(7) -0.0105(7)
F4 0.0385(10) 0.0463(10) 0.0401(9) -0.0027(8) -0.0155(8) 0.0049(8)
F5 0.0359(9) 0.0431(10) 0.0386(9) 0.0239(8) 0.0029(7) 0.0098(7)
F6 0.0280(9) 0.0492(11) 0.0458(10) 0.0236(8) 0.0098(8) 0.0129(7)
F7 0.0366(10) 0.0688(13) 0.0440(10) -0.0069(9) -0.0071(8) -0.0255(9)
F8 0.0512(12) 0.0971(17) 0.0453(11) -0.0472(12) -0.0073(9) 0.0190(12)
F9 0.0395(10) 0.0618(12) 0.0284(9) 0.0023(8) -0.0088(7) 0.0019(8)
F10 0.0241(8) 0.0525(10) 0.0344(9) 0.0157(8) 0.0041(6) 0.0068(7)
F11 0.0213(7) 0.0354(9) 0.0325(8) -0.0052(6) 0.0092(6) 0.0011(6)
F12 0.0253(8) 0.0355(9) 0.0361(8) -0.0114(7) 0.0055(6) -0.0055(6)
F13 0.0184(7) 0.0281(8) 0.0318(8) 0.0043(6) 0.0005(6) -0.0017(6)
F14 0.0241(7) 0.0239(7) 0.0259(7) 0.0065(6) 0.0008(6) 0.0042(6)
F15 0.0290(8) 0.0379(9) 0.0285(8) -0.0052(7) 0.0063(6) 0.0128(7)
F16 0.0192(7) 0.0397(9) 0.0408(9) -0.0149(7) 0.0046(6) -0.0032(6)
F17 0.0266(8) 0.0270(8) 0.0315(8) -0.0112(6) -0.0017(6) -0.0020(6)
F18 0.0331(8) 0.0305(8) 0.0339(8) 0.0004(6) -0.0125(7) 0.0037(7)
O1 0.0273(10) 0.0582(14) 0.0369(11) 0.0058(10) 0.0039(9) -0.0022(9)
O2 0.0422(12) 0.0464(13) 0.0439(12) 0.0187(10) 0.0023(10) 0.0109(10)
O3 0.0604(14) 0.0247(10) 0.0375(11) 0.0011(8) 0.0175(10) -0.0081(9)
O4 0.0577(14) 0.0367(12) 0.0311(10) -0.0058(9) 0.0077(10) 0.0027(10)
N1 0.0197(9) 0.0194(10) 0.0193(9) 0.0003(7) 0.0021(7) -0.0023(8)
N2 0.0195(9) 0.0180(9) 0.0180(9) 0.0025(7) 0.0019(7) 0.0007(7)
N3 0.0172(9) 0.0194(9) 0.0200(9) -0.0007(7) -0.0005(7) -0.0011(7)
N4 0.0160(9) 0.0186(9) 0.0198(9) -0.0001(7) 0.0016(7) -0.0003(7)
N5 0.0160(9) 0.0165(9) 0.0174(9) 0.0025(7) 0.0019(7) 0.0011(7)
N6 0.0154(9) 0.0167(9) 0.0163(9) -0.0001(7) 0.0011(7) 0.0009(7)
N7 0.0232(11) 0.0224(10) 0.0299(11) 0.0026(9) -0.0013(9) -0.0017(8)
N8 0.0214(10) 0.0245(11) 0.0210(10) -0.0008(8) -0.0011(8) -0.0002(8)
C1 0.0274(13) 0.0180(11) 0.0210(11) 0.0005(9) 0.0051(10) -0.0030(9)
C2 0.0366(14) 0.0189(12) 0.0229(12) 0.0028(9) 0.0056(10) -0.0002(10)
C3 0.0269(13) 0.0189(12) 0.0215(11) 0.0027(9) 0.0026(10) 0.0054(9)
C4 0.0338(14) 0.0261(13) 0.0234(12) 0.0016(10) 0.0053(10) -0.0094(11)
C5 0.0294(14) 0.0259(13) 0.0285(13) 0.0102(10) 0.0020(11) 0.0066(10)
C6 0.0234(12) 0.0227(12) 0.0234(12) -0.0054(9) 0.0039(9) -0.0012(9)
C7 0.0254(12) 0.0277(13) 0.0234(12) -0.0049(10) 0.0059(10) -0.0020(10)
C8 0.0203(11) 0.0199(11) 0.0231(11) 0.0012(9) 0.0050(9) -0.0008(9)
C9 0.0296(14) 0.0437(16) 0.0243(13) -0.0136(12) 0.0018(10) -0.0012(12)
C10 0.0209(12) 0.0296(13) 0.0242(12) -0.0014(10) 0.0044(10) 0.0010(10)
C11 0.0187(11) 0.0190(11) 0.0184(10) 0.0018(8) 0.0031(8) 0.0017(8)
C12 0.0231(12) 0.0173(11) 0.0220(11) -0.0013(9) 0.0035(9) 0.0010(9)
C13 0.0197(11) 0.0193(11) 0.0181(10) -0.0008(8) 0.0020(9) -0.0016(9)
C14 0.0232(12) 0.0201(11) 0.0211(11) 0.0003(9) 0.0025(9) 0.0029(9)
C15 0.0217(12) 0.0225(12) 0.0270(12) -0.0045(10) -0.0014(9) 0.0003(9)
C16 0.0257(13) 0.0226(12) 0.0295(13) 0.0037(10) -0.0014(10) -0.0020(10)
C17 0.0312(15) 0.0394(17) 0.0454(18) -0.0036(13) -0.0053(13) -0.0132(12)
C18 0.0260(12) 0.0236(12) 0.0238(12) 0.0018(10) -0.0048(10) -0.0046(10)
C19 0.0464(18) 0.0371(16) 0.0397(16) 0.0157(13) -0.0154(14) -0.0137(14)
B1 0.0171(12) 0.0179(12) 0.0196(12) 0.0004(9) 0.0014(10) 0.0001(9)

loop_
_atom_type_symbol
_atom_type_description
_atom_type_scat_dispersion_real
_atom_type_scat_dispersion_imag
_atom_type_scat_source
C C 0.0033 0.0016 'International Tables Vol C Tables 4.2.6.8 and 6.1.1.4'
H H 0.0000 0.0000 'International Tables Vol C Tables 4.2.6.8 and 6.1.1.4'
N N 0.0061 0.0033 'International Tables Vol C Tables 4.2.6.8 and 6.1.1.4'
O O 0.0106 0.0060 'International Tables Vol C Tables 4.2.6.8 and 6.1.1.4'
F F 0.0171 0.0103 'International Tables Vol C Tables 4.2.6.8 and 6.1.1.4'
Cl Cl 0.1484 0.1585 'International Tables Vol C Tables 4.2.6.8 and 6.1.1.4'
Zn Zn 0.2839 1.4301 'International Tables Vol C Tables 4.2.6.8 and 6.1.1.4'
B B 0.0013 0.0007 'International Tables Vol C Tables 4.2.6.8 and 6.1.1.4'

loop_
_geom_angle_atom_site_label_1
_geom_angle_atom_site_label_2
_geom_angle_atom_site_label_3
_geom_angle
N7 Zn N5 141.19(8)
N7 Zn N3 122.85(8)
N5 Zn N3 95.96(7)
N7 Zn N8 88.67(8)
N5 Zn N8 90.29(8)
N3 Zn N8 91.40(8)
N7 Zn N1 97.00(8)
N5 Zn N1 84.80(7)
N3 Zn N1 86.20(7)
N8 Zn N1 174.28(7)
O2 Cl O3 111.29(14)
O2 Cl O1 109.41(13)
O3 Cl O1 109.03(13)
O2 Cl O4 109.59(13)
O3 Cl O4 108.29(12)
O1 Cl O4 109.20(13)
C1 N1 N2 106.04(19)
C1 N1 Zn 140.94(16)
N2 N1 Zn 112.91(14)
N1 N2 C3 108.69(19)
N1 N2 B1 120.89(18)
C3 N2 B1 130.4(2)
C6 N3 N4 106.56(19)
C6 N3 Zn 137.04(16)
N4 N3 Zn 116.21(14)
N3 N4 C8 108.56(19)
N3 N4 B1 119.92(18)
C8 N4 B1 131.0(2)
C11 N5 N6 106.52(18)
C11 N5 Zn 137.18(15)
N6 N5 Zn 116.17(14)
C13 N6 N5 109.02(18)
C13 N6 B1 130.30(19)
N5 N6 B1 120.38(18)
C16 N7 Zn 172.9(2)
C18 N8 Zn 174.17(19)
N1 C1 C2 111.5(2)
N1 C1 C4 122.2(2)
C2 C1 C4 126.2(2)
C3 C2 C1 103.9(2)
C3 C2 H2 128.1
C1 C2 H2 128.1
C2 C3 N2 109.8(2)
C2 C3 C5 126.9(2)
N2 C3 C5 123.2(2)
F1 C4 F2 108.4(2)
F1 C4 F3 106.9(2)
F2 C4 F3 106.2(2)
F1 C4 C1 113.0(2)
F2 C4 C1 109.6(2)
F3 C4 C1 112.5(2)
F5 C5 F6 107.3(2)
F5 C5 F4 107.2(2)
F6 C5 F4 107.2(2)
F5 C5 C3 109.7(2)
F6 C5 C3 113.1(2)
F4 C5 C3 112.2(2)
N3 C6 C7 111.4(2)
N3 C6 C9 120.9(2)
C7 C6 C9 127.6(2)
C8 C7 C6 103.5(2)
C8 C7 H7 128.2
C6 C7 H7 128.2
N4 C8 C7 109.9(2)
N4 C8 C10 123.9(2)
C7 C8 C10 126.0(2)
F8 C9 F7 109.3(2)
F8 C9 F9 106.2(2)
F7 C9 F9 106.6(2)
F8 C9 C6 110.8(2)
F7 C9 C6 111.6(2)
F9 C9 C6 112.2(2)
F10 C10 F11 107.0(2)
F10 C10 F12 107.1(2)
F11 C10 F12 107.1(2)
F10 C10 C8 114.4(2)
F11 C10 C8 109.6(2)
F12 C10 C8 111.4(2)
N5 C11 C12 111.4(2)
N5 C11 C14 120.2(2)
C12 C11 C14 128.4(2)
C13 C12 C11 103.5(2)
C13 C12 H12 128.3
C11 C12 H12 128.3
N6 C13 C12 109.6(2)
N6 C13 C15 123.4(2)
C12 C13 C15 127.1(2)
F15 C14 F13 108.55(19)
F15 C14 F14 106.28(19)
F13 C14 F14 106.49(18)
F15 C14 C11 111.13(19)
F13 C14 C11 111.83(19)
F14 C14 C11 112.28(19)
F18 C15 F17 107.62(19)
F18 C15 F16 107.3(2)
F17 C15 F16 107.2(2)
F18 C15 C13 112.8(2)
F17 C15 C13 109.98(19)
F16 C15 C13 111.8(2)
N7 C16 C17 178.3(3)
C16 C17 H17A 109.5
C16 C17 H17B 109.5
H17A C17 H17B 109.5
C16 C17 H17C 109.5
H17A C17 H17C 109.5
H17B C17 H17C 109.5
N8 C18 C19 179.7(3)
C18 C19 H19A 109.5
C18 C19 H19B 109.5
H19A C19 H19B 109.5
C18 C19 H19C 109.5
H19A C19 H19C 109.5
H19B C19 H19C 109.5
N2 B1 N4 107.85(18)
N2 B1 N6 108.27(19)
N4 B1 N6 110.03(18)
N2 B1 H1 110.2
N4 B1 H1 110.2
N6 B1 H1 110.2

loop_
_geom_bond_atom_site_label_1
_geom_bond_atom_site_label_2
_geom_bond_distance
Zn N7 1.982(2)
Zn N5 2.0507(19)
Zn N3 2.058(2)
Zn N8 2.164(2)
Zn N1 2.2028(19)
Cl O2 1.425(2)
Cl O3 1.433(2)
Cl O1 1.439(2)
Cl O4 1.455(2)
F1 C4 1.325(3)
F2 C4 1.340(3)
F3 C4 1.348(3)
F4 C5 1.335(3)
F5 C5 1.327(3)
F6 C5 1.331(3)
F7 C9 1.324(3)
F8 C9 1.321(3)
F9 C9 1.338(4)
F10 C10 1.330(3)
F11 C10 1.339(3)
F12 C10 1.346(3)
F13 C14 1.341(3)
F14 C14 1.350(3)
F15 C14 1.329(3)
F16 C15 1.344(3)
F17 C15 1.335(3)
F18 C15 1.333(3)
N1 C1 1.344(3)
N1 N2 1.360(3)
N2 C3 1.364(3)
N2 B1 1.546(3)
N3 C6 1.342(3)
N3 N4 1.352(3)
N4 C8 1.355(3)
N4 B1 1.560(3)
N5 C11 1.337(3)
N5 N6 1.352(3)
N6 C13 1.349(3)
N6 B1 1.561(3)
N7 C16 1.133(3)
N8 C18 1.136(3)
C1 C2 1.393(4)
C1 C4 1.494(4)
C2 C3 1.363(4)
C2 H2 0.9500
C3 C5 1.502(4)
C6 C7 1.384(3)
C6 C9 1.503(3)
C7 C8 1.374(3)
C7 H7 0.9500
C8 C10 1.496(3)
C11 C12 1.388(3)
C11 C14 1.494(3)
C12 C13 1.377(3)
C12 H12 0.9500
C13 C15 1.500(3)
C16 C17 1.459(4)
C17 H17A 0.9800
C17 H17B 0.9800
C17 H17C 0.9800
C18 C19 1.457(4)
C19 H19A 0.9800
C19 H19B 0.9800
C19 H19C 0.9800
B1 H1 1.0000

loop_
_platon_squeeze_void_nr
_platon_squeeze_void_average_x
_platon_squeeze_void_average_y
_platon_squeeze_void_average_z
_platon_squeeze_void_volume
_platon_squeeze_void_count_electrons
_platon_squeeze_void_content
1 0.000 0.500 0.000 287 73 ' '
2 0.500 0.000 0.500 287 73 ' '
3 0.129 0.731 0.445 4 0 ' '
4 0.371 0.231 0.055 4 0 ' '
5 0.629 0.769 0.945 5 0 ' '
6 0.871 0.269 0.555 5 0 ' '
